data_7058890
loop_
_publ_author_name
'Yue, Liu-Juan'
'Liu, Ying-Ying'
'Xu, Guo-Hai'
'Ma, Jian-Fang'

_publ_section_title
;
 Calix[4]arene-based polyoxometalate organic--inorganic hybrid and
 coordination polymer as heterogeneous catalysts for azide--alkyne
 cycloaddition and Knoevenagel condensation reaction
;
_journal_issue 40
_journal_name_full 'New Journal of Chemistry'
_journal_page_first 15871
_journal_paper_doi 10.1039/C9NJ03930A
_journal_volume 43
_journal_year 2019
_chemical_formula_moiety 'C68 H76 Cd Cl2 N4 O4, C2 H3 N'
_chemical_formula_sum 'C70 H79 Cd Cl2 N5 O4'
_chemical_formula_weight 1237.68
_space_group_crystal_system orthorhombic
_space_group_IT_number 60
_space_group_name_Hall '-P 2ac 2b'
_space_group_name_H-M_alt 'P b n a'
_symmetry_space_group_name_Hall '-P 2ac 2b'
_symmetry_space_group_name_H-M 'P b n a'
_atom_sites_solution_hydrogens geom
_audit_creation_date 2019-08-24
_audit_creation_method
;
Olex2 1.3-dev
(compiled 2019.03.18 svn.r3573 for OlexSys, GUI svn.r5796)
;
_audit_update_record
;
2019-09-09 deposited with the CCDC.    2019-09-11 downloaded from the CCDC.
;
_cell_angle_alpha 90
_cell_angle_beta 90
_cell_angle_gamma 90
_cell_formula_units_Z 8
_cell_length_a 13.1543(5)
_cell_length_b 24.6370(8)
_cell_length_c 42.2769(16)
_cell_measurement_reflns_used 18681
_cell_measurement_temperature 298(2)
_cell_measurement_theta_max 29.0540
_cell_measurement_theta_min 3.6940
_cell_volume 13701.2(9)
_computing_molecular_graphics 'Olex2 1.3-dev (Dolomanov et al., 2009)'
_computing_publication_material 'Olex2 1.3-dev (Dolomanov et al., 2009)'
_computing_structure_refinement 'ShelXL 2018/3 (Sheldrick, 2015)'
_diffrn_ambient_temperature 298.15
_diffrn_measured_fraction_theta_full 0.997
_diffrn_measured_fraction_theta_max 0.997
_diffrn_measurement_device_type 'Xcalibur, Ruby, Gemini ultra'
_diffrn_radiation_type MoK\a
_diffrn_radiation_wavelength 0.71073
_diffrn_reflns_av_R_equivalents 0.0352
_diffrn_reflns_av_unetI/netI 0.0221
_diffrn_reflns_Laue_measured_fraction_full 0.997
_diffrn_reflns_Laue_measured_fraction_max 0.997
_diffrn_reflns_limit_h_max 13
_diffrn_reflns_limit_h_min -15
_diffrn_reflns_limit_k_max 29
_diffrn_reflns_limit_k_min -29
_diffrn_reflns_limit_l_max 50
_diffrn_reflns_limit_l_min -45
_diffrn_reflns_number 77525
_diffrn_reflns_point_group_measured_fraction_full 0.997
_diffrn_reflns_point_group_measured_fraction_max 0.997
_diffrn_reflns_theta_full 25.000
_diffrn_reflns_theta_max 25.000
_diffrn_reflns_theta_min 3.262
_exptl_absorpt_coefficient_mu 0.445
_exptl_crystal_colour colorless
_exptl_crystal_density_diffrn 1.200
_exptl_crystal_density_method 'not measured'
_exptl_crystal_description block
_exptl_crystal_F_000 5184
_exptl_crystal_size_max 0.4
_exptl_crystal_size_mid 0.3
_exptl_crystal_size_min 0.2
_refine_diff_density_max 0.744
_refine_diff_density_min -0.714
_refine_diff_density_rms 0.045
_refine_ls_extinction_method none
_refine_ls_goodness_of_fit_ref 1.032
_refine_ls_hydrogen_treatment constr
_refine_ls_matrix_type full
_refine_ls_number_parameters 814
_refine_ls_number_reflns 12050
_refine_ls_number_restraints 140
_refine_ls_restrained_S_all 1.035
_refine_ls_R_factor_all 0.0502
_refine_ls_R_factor_gt 0.0413
_refine_ls_shift/su_max 0.001
_refine_ls_shift/su_mean 0.000
_refine_ls_structure_factor_coef Fsqd
_refine_ls_weighting_details 'w=1/[\s^2^(Fo^2^)+(0.0421P)^2^+11.1393P] where P=(Fo^2^+2Fc^2^)/3'
_refine_ls_weighting_scheme calc
_refine_ls_wR_factor_gt 0.0996
_refine_ls_wR_factor_ref 0.1039
_reflns_Friedel_coverage 0.000
_reflns_number_gt 10158
_reflns_number_total 12050
_reflns_threshold_expression 'I > 2\s(I)'
_cod_data_source_file c9nj03930a2.cif
_cod_data_source_block compound-2
_cod_database_code 7058890
_shelx_shelxl_version_number 2018/3
_shelx_space_group_comment
;
The symmetry employed for this shelxl refinement is uniquely defined
by the following loop, which should always be used as a source of
symmetry information in preference to the above space-group names.
They are only intended as comments.
;
_olex2_refinement_description
;
1. Fixed Uiso
 At 1.2 times of:
  All C(H) groups, All C(H,H) groups
 At 1.5 times of:
  All C(H,H,H) groups
2. Restrained distances
 C52-C57 \\sim C52-C57A
 with sigma of 0.02
 C57-C59 \\sim C57A-C59A
 with sigma of 0.02
 C52-C58 \\sim C52-C58A
 with sigma of 0.04
 C52-C59 \\sim C52-C59A
 with sigma of 0.04
 C52-C60 \\sim C52-C60A
 with sigma of 0.04
 C57-C58 \\sim C57A-C58A
 with sigma of 0.04
 C57-C60 \\sim C57A-C60A
 with sigma of 0.04
 C58-C59 \\sim C58A-C59A
 with sigma of 0.04
 C58-C60 \\sim C58A-C60A
 with sigma of 0.04
 C59-C60 \\sim C59A-C60A
 with sigma of 0.04
 C66-C68 \\sim C66-C68A
 with sigma of 0.02
 C68-C69 \\sim C68A-C69A
 with sigma of 0.02
 C68-C70 \\sim C68A-C70A
 with sigma of 0.02
 C68-C71 \\sim C68A-C71A
 with sigma of 0.02
 C66-C69 \\sim C66-C69A
 with sigma of 0.04
 C66-C70 \\sim C66-C70A
 with sigma of 0.04
 C66-C71 \\sim C66-C71A
 with sigma of 0.04
 C69-C70 \\sim C69A-C70A
 with sigma of 0.04
 C69-C71 \\sim C69A-C71A
 with sigma of 0.04
 C70-C71 \\sim C70A-C71A
 with sigma of 0.04
3. Rigid body (RIGU) restrains
 C66, C68, C69, C70, C71
 with sigma for 1-2 distances of 0.001 and sigma for 1-3 distances of 0.001
 C57, C58, C59, C60, C52
 with sigma for 1-2 distances of 0.001 and sigma for 1-3 distances of 0.001
 C68A, C69A, C70A, C71A, C66
 with sigma for 1-2 distances of 0.001 and sigma for 1-3 distances of 0.001
 C57A, C58A, C59A, C60A, C52
 with sigma for 1-2 distances of 0.001 and sigma for 1-3 distances of 0.001
4. Others
 Sof(C57A)=Sof(C58A)=Sof(H58D)=Sof(H58E)=Sof(H58F)=Sof(C59A)=Sof(H59D)=
 Sof(H59E)=Sof(H59F)=Sof(C60A)=Sof(H60D)=Sof(H60E)=Sof(H60F)=1-FVAR(1)
 Sof(C57)=Sof(C58)=Sof(H58A)=Sof(H58B)=Sof(H58C)=Sof(C59)=Sof(H59A)=Sof(H59B)=
 Sof(H59C)=Sof(C60)=Sof(H60A)=Sof(H60B)=Sof(H60C)=FVAR(1)
 Sof(C68A)=Sof(C69A)=Sof(H69D)=Sof(H69E)=Sof(H69F)=Sof(C70A)=Sof(H70D)=
 Sof(H70E)=Sof(H70F)=Sof(C71A)=Sof(H71D)=Sof(H71E)=Sof(H71F)=1-FVAR(2)
 Sof(C68)=Sof(C69)=Sof(H69A)=Sof(H69B)=Sof(H69C)=Sof(C70)=Sof(H70A)=Sof(H70B)=
 Sof(H70C)=Sof(C71)=Sof(H71A)=Sof(H71B)=Sof(H71C)=FVAR(2)
5.a Secondary CH2 refined with riding coordinates:
 C6(H6A,H6B), C12(H12A,H12B), C19(H19A,H19B), C25(H25A,H25B), C37(H37A,H37B),
 C50(H50A,H50B), C61(H61A,H61B), C72(H72A,H72B)
5.b Me refined with riding coordinates:
 C34(H34A,H34B,H34C), C35(H35A,H35B,H35C), C36(H36A,H36B,H36C), C44(H44A,H44B,
 H44C), C45(H45A,H45B,H45C), C46(H46A,H46B,H46C)
5.c Aromatic/amide H refined with riding coordinates:
 C1(H1), C3(H3), C4(H4), C5(H5), C11(H11), C7(H7), C9(H9), C10(H10), C14(H14),
 C15(H15), C16(H16), C18(H18), C20(H20), C22(H22), C23(H23), C24(H24), C29(H29),
  C31(H31), C41(H41), C43(H43), C51(H51), C56(H56), C65(H65), C67(H67)
5.d Fitted hexagon refined as free rotating group:
 C11(N1,C7,C8,C9,C10)
5.e Idealised Me refined as rotating group:
 C58(H58A,H58B,H58C), C59(H59A,H59B,H59C), C60(H60A,H60B,H60C), C69(H69A,H69B,
 H69C), C70(H70A,H70B,H70C), C71(H71A,H71B,H71C), C73(H73A,H73B,H73C),
 C58A(H58D,H58E,H58F), C59A(H59D,H59E,H59F), C60A(H60D,H60E,H60F), C69A(H69D,
 H69E,H69F), C70A(H70D,H70E,H70F), C71A(H71D,H71E,H71F)
;
_smtbx_masks_void_probe_radius 1.2
_smtbx_masks_void_truncation_radius 1.2
_platon_squeeze_void_probe_radius 1.20
_olex2_submission_special_instructions 'No special instructions were received'

loop_
_space_group_symop_operation_xyz
'x, y, z'
'-x+1/2, -y, z+1/2'
'x, -y+1/2, -z'
'-x+1/2, y+1/2, -z+1/2'
'-x, -y, -z'
'x-1/2, y, -z-1/2'
'-x, y-1/2, z'
'x-1/2, -y-1/2, z-1/2'

loop_
_atom_site_label
_atom_site_type_symbol
_atom_site_fract_x
_atom_site_fract_y
_atom_site_fract_z
_atom_site_U_iso_or_equiv
_atom_site_adp_type
_atom_site_occupancy
_atom_site_site_symmetry_order
_atom_site_calc_flag
_atom_site_refinement_flags_posn
_atom_site_refinement_flags_adp
_atom_site_refinement_flags_occupancy
_atom_site_disorder_assembly
_atom_site_disorder_group
Cd1 Cd 0.02930(2) 0.03753(2) 0.03910(2) 0.04645(8) Uani 1 1 d . . . . .
C1 C 0.2097(2) -0.05586(11) 0.04047(6) 0.0464(6) Uani 1 1 d . . . . .
H1 H 0.152444 -0.077975 0.041379 0.056 Uiso 1 1 calc R U . . .
C2 C 0.30352(19) -0.08048(11) 0.04109(6) 0.0429(6) Uani 1 1 d . . . . .
C3 C 0.3868(2) -0.04771(13) 0.03906(8) 0.0612(8) Uani 1 1 d . . . . .
H3 H 0.451801 -0.062573 0.039098 0.073 Uiso 1 1 calc R U . . .
C4 C 0.3737(2) 0.00731(14) 0.03698(9) 0.0727(10) Uani 1 1 d . . . . .
H4 H 0.429767 0.030194 0.035530 0.087 Uiso 1 1 calc R U . . .
C5 C 0.2772(2) 0.02836(12) 0.03705(7) 0.0592(8) Uani 1 1 d . . . . .
H5 H 0.269057 0.065801 0.035909 0.071 Uiso 1 1 calc R U . . .
C6 C 0.3113(2) -0.14098(11) 0.04363(6) 0.0478(6) Uani 1 1 d . . . . .
H6A H 0.254708 -0.157263 0.032383 0.057 Uiso 1 1 calc R U . . .
H6B H 0.373481 -0.152789 0.033407 0.057 Uiso 1 1 calc R U . . .
C11 C 0.02895(19) 0.04523(5) 0.11818(5) 0.0815(11) Uani 1 1 d G . . . .
H11 H 0.028931 0.082177 0.113674 0.098 Uiso 1 1 calc R U . . .
N1 N 0.02247(14) 0.00763(7) 0.09376(3) 0.0529(6) Uani 1 1 d G . . . .
C7 C 0.02249(13) -0.04759(6) 0.10050(3) 0.0484(6) Uani 1 1 d G . . . .
H7 H 0.018157 -0.072753 0.084155 0.058 Uiso 1 1 calc R U . . .
C8 C 0.02899(15) -0.06521(6) 0.13167(4) 0.0481(6) Uani 1 1 d G . . . .
C9 C 0.03547(19) -0.02761(8) 0.15610(3) 0.0805(11) Uani 1 1 d G . . . .
H9 H 0.039814 -0.039394 0.176949 0.097 Uiso 1 1 calc R U . . .
C10 C 0.0354(2) 0.02761(8) 0.14935(4) 0.1065(17) Uani 1 1 d G . . . .
H10 H 0.039778 0.052773 0.165698 0.128 Uiso 1 1 calc R U . . .
C12 C 0.02861(19) -0.12488(12) 0.13728(7) 0.0519(7) Uani 1 1 d . . . . .
H12A H 0.004264 -0.131950 0.158544 0.062 Uiso 1 1 calc R U . . .
H12B H -0.018249 -0.141873 0.122595 0.062 Uiso 1 1 calc R U . . .
C14 C 0.0661(4) 0.30495(19) 0.04178(15) 0.124(2) Uani 1 1 d . . . . .
H14 H 0.089214 0.322829 0.023784 0.149 Uiso 1 1 calc R U . . .
C15 C -0.0352(4) 0.30241(19) 0.04684(12) 0.1051(15) Uani 1 1 d . . . . .
H15 H -0.079955 0.319436 0.032995 0.126 Uiso 1 1 calc R U . . .
C16 C -0.0711(3) 0.27495(15) 0.07219(9) 0.0763(10) Uani 1 1 d . . . . .
H16 H -0.140682 0.272830 0.075905 0.092 Uiso 1 1 calc R U . . .
C17 C -0.0035(2) 0.25016(12) 0.09243(8) 0.0625(8) Uani 1 1 d . . . . .
C18 C 0.0971(3) 0.25622(16) 0.08590(12) 0.0920(12) Uani 1 1 d . . . . .
H18 H 0.143321 0.240326 0.099737 0.110 Uiso 1 1 calc R U . . .
C19 C -0.0367(2) 0.21637(15) 0.11985(9) 0.0714(9) Uani 1 1 d . . . . .
H19A H -0.037216 0.178351 0.113876 0.086 Uiso 1 1 calc R U . . .
H19B H 0.010463 0.220897 0.137278 0.086 Uiso 1 1 calc R U . . .
C20 C -0.1690(2) 0.11862(11) 0.04003(6) 0.0454(6) Uani 1 1 d . . . . .
H20 H -0.116879 0.144003 0.038439 0.054 Uiso 1 1 calc R U . . .
C21 C -0.2679(2) 0.13708(11) 0.04047(6) 0.0440(6) Uani 1 1 d . . . . .
C22 C -0.3446(2) 0.09925(12) 0.04295(7) 0.0539(7) Uani 1 1 d . . . . .
H22 H -0.412289 0.110080 0.043113 0.065 Uiso 1 1 calc R U . . .
C23 C -0.3195(2) 0.04552(12) 0.04516(8) 0.0617(8) Uani 1 1 d . . . . .
H23 H -0.370041 0.019342 0.047214 0.074 Uiso 1 1 calc R U . . .
C24 C -0.2195(2) 0.03073(12) 0.04431(7) 0.0568(7) Uani 1 1 d . . . . .
H24 H -0.203549 -0.005973 0.045578 0.068 Uiso 1 1 calc R U . . .
C25 C -0.2903(2) 0.19637(11) 0.04057(6) 0.0506(7) Uani 1 1 d . . . . .
H25A H -0.237915 0.215221 0.028744 0.061 Uiso 1 1 calc R U . . .
H25B H -0.354681 0.202626 0.029987 0.061 Uiso 1 1 calc R U . . .
C27 C 0.39974(17) -0.14722(9) 0.09166(5) 0.0354(5) Uani 1 1 d . . . . .
C28 C 0.48824(18) -0.17637(10) 0.08530(6) 0.0381(5) Uani 1 1 d . . . . .
C29 C 0.57769(19) -0.15859(11) 0.09920(6) 0.0458(6) Uani 1 1 d . . . . .
H29 H 0.637545 -0.177309 0.094945 0.055 Uiso 1 1 calc R U . . .
C30 C 0.58147(19) -0.11400(11) 0.11920(6) 0.0485(6) Uani 1 1 d . . . . .
C31 C 0.4910(2) -0.08913(11) 0.12654(6) 0.0462(6) Uani 1 1 d . . . . .
H31 H 0.491556 -0.060163 0.140644 0.055 Uiso 1 1 calc R U . . .
C32 C 0.39832(18) -0.10555(10) 0.11372(6) 0.0387(5) Uani 1 1 d . . . . .
C33 C 0.6833(2) -0.09372(15) 0.13207(8) 0.0679(9) Uani 1 1 d . . . . .
C34 C 0.6717(4) -0.0457(2) 0.15383(17) 0.165(3) Uani 1 1 d . . . . .
H34A H 0.637263 -0.016941 0.142878 0.248 Uiso 1 1 calc R U . . .
H34B H 0.632708 -0.056175 0.172037 0.248 Uiso 1 1 calc R U . . .
H34C H 0.737584 -0.033439 0.160434 0.248 Uiso 1 1 calc R U . . .
C35 C 0.7500(3) -0.0788(3) 0.10410(12) 0.154(3) Uani 1 1 d . . . . .
H35A H 0.718351 -0.050137 0.092287 0.230 Uiso 1 1 calc R U . . .
H35B H 0.815144 -0.066901 0.111588 0.230 Uiso 1 1 calc R U . . .
H35C H 0.758563 -0.109977 0.090733 0.230 Uiso 1 1 calc R U . . .
C36 C 0.7373(3) -0.1386(2) 0.14940(12) 0.1199(18) Uani 1 1 d . . . . .
H36A H 0.744868 -0.169347 0.135624 0.180 Uiso 1 1 calc R U . . .
H36B H 0.803097 -0.126238 0.156011 0.180 Uiso 1 1 calc R U . . .
H36C H 0.698221 -0.148974 0.167614 0.180 Uiso 1 1 calc R U . . .
C37 C 0.4884(2) -0.22767(10) 0.06519(6) 0.0418(6) Uani 1 1 d . . . . .
H37A H 0.434699 -0.225291 0.049524 0.050 Uiso 1 1 calc R U . . .
H37B H 0.552678 -0.230423 0.054061 0.050 Uiso 1 1 calc R U . . .
C39 C -0.37695(19) 0.19928(10) 0.08953(6) 0.0404(6) Uani 1 1 d . . . . .
C40 C -0.3619(2) 0.15754(10) 0.11127(6) 0.0454(6) Uani 1 1 d . . . . .
C41 C -0.4467(2) 0.13550(11) 0.12569(6) 0.0506(7) Uani 1 1 d . . . . .
H41 H -0.437295 0.106864 0.139721 0.061 Uiso 1 1 calc R U . . .
C42 C -0.5442(2) 0.15362(11) 0.12041(6) 0.0478(6) Uani 1 1 d . . . . .
C43 C -0.5545(2) 0.19835(11) 0.10037(6) 0.0462(6) Uani 1 1 d . . . . .
H43 H -0.618988 0.212855 0.097192 0.055 Uiso 1 1 calc R U . . .
C44 C -0.6855(5) 0.0920(3) 0.10845(12) 0.177(3) Uani 1 1 d . . . . .
H44A H -0.636952 0.066349 0.100471 0.265 Uiso 1 1 calc R U . . .
H44B H -0.743218 0.073003 0.116802 0.265 Uiso 1 1 calc R U . . .
H44C H -0.707011 0.115537 0.091629 0.265 Uiso 1 1 calc R U . . .
C45 C -0.7116(4) 0.1643(2) 0.14630(17) 0.166(3) Uani 1 1 d . . . . .
H45A H -0.728270 0.189652 0.129843 0.249 Uiso 1 1 calc R U . . .
H45B H -0.771765 0.145183 0.152653 0.249 Uiso 1 1 calc R U . . .
H45C H -0.684152 0.183579 0.164108 0.249 Uiso 1 1 calc R U . . .
C46 C -0.6101(4) 0.0859(2) 0.16037(12) 0.130(2) Uani 1 1 d . . . . .
H46A H -0.560580 0.060583 0.152598 0.195 Uiso 1 1 calc R U . . .
H46B H -0.582548 0.105122 0.178183 0.195 Uiso 1 1 calc R U . . .
H46C H -0.670161 0.066725 0.166729 0.195 Uiso 1 1 calc R U . . .
C47 C -0.6365(3) 0.12576(14) 0.13462(7) 0.0642(8) Uani 1 1 d . . . . .
C48 C 0.47281(18) -0.27807(10) 0.08505(6) 0.0391(6) Uani 1 1 d . . . . .
C50 C -0.2569(2) 0.13778(12) 0.12024(7) 0.0565(7) Uani 1 1 d . . . . .
H50A H -0.207766 0.150262 0.104769 0.068 Uiso 1 1 calc R U . . .
H50B H -0.255838 0.098409 0.120416 0.068 Uiso 1 1 calc R U . . .
C51 C -0.2655(3) 0.13467(13) 0.17975(8) 0.0693(9) Uani 1 1 d . . . . .
H51 H -0.301756 0.102436 0.177710 0.083 Uiso 1 1 calc R U . . .
C52 C -0.2510(3) 0.15585(14) 0.20973(8) 0.0768(10) Uani 1 1 d D . . . .
C53 C -0.2287(2) 0.15922(11) 0.15276(7) 0.0546(7) Uani 1 1 d . . . . .
C54 C -0.1718(2) 0.20607(11) 0.15609(7) 0.0527(7) Uani 1 1 d . . . . .
C55 C -0.1552(2) 0.22932(12) 0.18583(7) 0.0568(7) Uani 1 1 d . . . . .
C56 C -0.1947(3) 0.20353(14) 0.21189(8) 0.0718(10) Uani 1 1 d . . . . .
H56 H -0.183476 0.218548 0.231761 0.086 Uiso 1 1 calc R U . . .
C57 C -0.2898(7) 0.1261(3) 0.23921(14) 0.105(2) Uani 0.784(14) 1 d D . P A 1
C58 C -0.3593(9) 0.0791(4) 0.23145(15) 0.125(4) Uani 0.784(14) 1 d D . P A 1
H58A H -0.414057 0.091582 0.218320 0.188 Uiso 0.784(14) 1 calc R U P A 1
H58B H -0.386392 0.064209 0.250669 0.188 Uiso 0.784(14) 1 calc R U P A 1
H58C H -0.321592 0.051601 0.220428 0.188 Uiso 0.784(14) 1 calc R U P A 1
C59 C -0.1964(8) 0.1046(4) 0.2565(2) 0.178(4) Uani 0.784(14) 1 d D . P A 1
H59A H -0.158220 0.081449 0.242623 0.266 Uiso 0.784(14) 1 calc R U P A 1
H59B H -0.217487 0.084234 0.274753 0.266 Uiso 0.784(14) 1 calc R U P A 1
H59C H -0.154588 0.134452 0.263109 0.266 Uiso 0.784(14) 1 calc R U P A 1
C60 C -0.3450(10) 0.1650(4) 0.2604(3) 0.188(5) Uani 0.784(14) 1 d D . P A 1
H60A H -0.300853 0.194613 0.265721 0.282 Uiso 0.784(14) 1 calc R U P A 1
H60B H -0.365626 0.146577 0.279331 0.282 Uiso 0.784(14) 1 calc R U P A 1
H60C H -0.403975 0.178676 0.249620 0.282 Uiso 0.784(14) 1 calc R U P A 1
C61 C -0.1002(2) 0.28307(12) 0.18925(7) 0.0576(7) Uani 1 1 d . . . . .
H61A H -0.064985 0.283938 0.209394 0.069 Uiso 1 1 calc R U . . .
H61B H -0.049841 0.286401 0.172607 0.069 Uiso 1 1 calc R U . . .
C62 C -0.1731(2) 0.33049(11) 0.18742(6) 0.0487(6) Uani 1 1 d . . . . .
C63 C 0.18976(19) -0.14054(11) 0.15948(6) 0.0430(6) Uani 1 1 d . . . . .
C64 C 0.26943(19) -0.10396(10) 0.15688(6) 0.0430(6) Uani 1 1 d . . . . .
C65 C 0.3246(2) -0.09227(12) 0.18414(7) 0.0541(7) Uani 1 1 d . . . . .
H65 H 0.376458 -0.066699 0.182924 0.065 Uiso 1 1 calc R U . . .
C66 C 0.3059(2) -0.11689(14) 0.21295(7) 0.0601(8) Uani 1 1 d D . . . .
C67 C -0.2316(2) 0.34389(13) 0.21372(7) 0.0602(8) Uani 1 1 d . . . . .
H67 H -0.219908 0.325553 0.232599 0.072 Uiso 1 1 calc R U . . .
C68 C 0.3655(8) -0.1031(4) 0.2434(2) 0.084(2) Uani 0.62(2) 1 d D . P B 1
C69 C 0.3614(10) -0.1500(5) 0.2675(2) 0.113(3) Uani 0.62(2) 1 d D . P B 1
H69A H 0.292251 -0.155860 0.273897 0.170 Uiso 0.62(2) 1 calc R U P B 1
H69B H 0.401732 -0.140816 0.285634 0.170 Uiso 0.62(2) 1 calc R U P B 1
H69C H 0.387606 -0.182424 0.257926 0.170 Uiso 0.62(2) 1 calc R U P B 1
C70 C 0.3136(14) -0.0539(6) 0.2576(4) 0.146(5) Uani 0.62(2) 1 d D . P B 1
H70A H 0.319163 -0.023829 0.243238 0.218 Uiso 0.62(2) 1 calc R U P B 1
H70B H 0.345674 -0.044784 0.277265 0.218 Uiso 0.62(2) 1 calc R U P B 1
H70C H 0.243177 -0.061940 0.261203 0.218 Uiso 0.62(2) 1 calc R U P B 1
C71 C 0.4758(7) -0.0928(9) 0.2362(2) 0.123(5) Uani 0.62(2) 1 d D . P B 1
H71A H 0.503225 -0.123003 0.224734 0.184 Uiso 0.62(2) 1 calc R U P B 1
H71B H 0.512520 -0.088239 0.255657 0.184 Uiso 0.62(2) 1 calc R U P B 1
H71C H 0.481952 -0.060420 0.223692 0.184 Uiso 0.62(2) 1 calc R U P B 1
C72 C 0.30075(19) -0.07978(10) 0.12533(6) 0.0432(6) Uani 1 1 d . . . . .
H72A H 0.247254 -0.085671 0.109914 0.052 Uiso 1 1 calc R U . . .
H72B H 0.310468 -0.040947 0.127629 0.052 Uiso 1 1 calc R U . . .
C73 C 0.5607(3) 0.26898(16) 0.17115(9) 0.0861(11) Uani 1 1 d . . . . .
H73A H 0.531310 0.265411 0.150464 0.129 Uiso 1 1 calc R U . . .
H73B H 0.608284 0.240053 0.174610 0.129 Uiso 1 1 calc R U . . .
H73C H 0.595152 0.303213 0.172716 0.129 Uiso 1 1 calc R U . . .
C74 C 0.4828(4) 0.2664(2) 0.19426(12) 0.1102(16) Uani 1 1 d . . . . .
N2 N 0.19540(17) -0.00261(9) 0.03867(5) 0.0485(5) Uani 1 1 d . . . . .
N3 N 0.1345(3) 0.28324(15) 0.06116(13) 0.1220(16) Uani 1 1 d . . . . .
N4 N -0.14412(17) 0.06615(9) 0.04176(5) 0.0478(5) Uani 1 1 d . . . . .
N5 N 0.4209(5) 0.2653(3) 0.21300(15) 0.194(3) Uani 1 1 d . . . . .
O1 O -0.13603(15) 0.23259(8) 0.12942(5) 0.0550(5) Uani 1 1 d . . . . .
O2 O -0.29523(13) 0.21851(7) 0.07205(4) 0.0467(4) Uani 1 1 d . . . . .
O3 O 0.31097(12) -0.16026(7) 0.07577(4) 0.0420(4) Uani 1 1 d . . . . .
O4 O 0.12717(13) -0.14888(7) 0.13356(4) 0.0469(4) Uani 1 1 d . . . . .
Cl1 Cl 0.09129(6) 0.12918(3) 0.05435(2) 0.0695(2) Uani 1 1 d . . . . .
Cl2 Cl -0.04084(5) -0.05828(3) 0.02200(2) 0.04921(16) Uani 1 1 d . . . . .
C57A C -0.308(2) 0.1377(12) 0.2400(5) 0.102(5) Uani 0.216(14) 1 d D . P A 2
C58A C -0.417(2) 0.1190(17) 0.2340(5) 0.118(8) Uani 0.216(14) 1 d D . P A 2
H58D H -0.459574 0.150028 0.231059 0.177 Uiso 0.216(14) 1 calc R U P A 2
H58E H -0.440083 0.098332 0.251811 0.177 Uiso 0.216(14) 1 calc R U P A 2
H58F H -0.418341 0.096747 0.215364 0.177 Uiso 0.216(14) 1 calc R U P A 2
C59A C -0.248(3) 0.0943(13) 0.2568(8) 0.157(10) Uani 0.216(14) 1 d D . P A 2
H59D H -0.265776 0.059397 0.248318 0.235 Uiso 0.216(14) 1 calc R U P A 2
H59E H -0.263783 0.095135 0.278991 0.235 Uiso 0.216(14) 1 calc R U P A 2
H59F H -0.176758 0.100622 0.253860 0.235 Uiso 0.216(14) 1 calc R U P A 2
C60A C -0.321(3) 0.1848(11) 0.2637(6) 0.127(8) Uani 0.216(14) 1 d D . P A 2
H60D H -0.255595 0.197308 0.270457 0.191 Uiso 0.216(14) 1 calc R U P A 2
H60E H -0.359009 0.172268 0.281714 0.191 Uiso 0.216(14) 1 calc R U P A 2
H60F H -0.357247 0.213978 0.253716 0.191 Uiso 0.216(14) 1 calc R U P A 2
C68A C 0.3616(11) -0.0953(7) 0.2427(3) 0.082(3) Uani 0.38(2) 1 d D . P B 2
C69A C 0.4105(18) -0.1427(8) 0.2603(5) 0.123(5) Uani 0.38(2) 1 d D . P B 2
H69D H 0.361807 -0.171440 0.262651 0.185 Uiso 0.38(2) 1 calc R U P B 2
H69E H 0.432454 -0.130757 0.280810 0.185 Uiso 0.38(2) 1 calc R U P B 2
H69F H 0.467938 -0.155642 0.248517 0.185 Uiso 0.38(2) 1 calc R U P B 2
C70A C 0.2818(15) -0.0709(8) 0.2649(4) 0.104(5) Uani 0.38(2) 1 d D . P B 2
H70D H 0.247102 -0.041843 0.254271 0.156 Uiso 0.38(2) 1 calc R U P B 2
H70E H 0.314613 -0.057114 0.283504 0.156 Uiso 0.38(2) 1 calc R U P B 2
H70F H 0.233657 -0.098378 0.270765 0.156 Uiso 0.38(2) 1 calc R U P B 2
C71A C 0.4414(15) -0.0524(10) 0.2362(3) 0.109(5) Uani 0.38(2) 1 d D . P B 2
H71D H 0.488420 -0.065723 0.220625 0.163 Uiso 0.38(2) 1 calc R U P B 2
H71E H 0.477272 -0.044219 0.255352 0.163 Uiso 0.38(2) 1 calc R U P B 2
H71F H 0.409057 -0.020154 0.228373 0.163 Uiso 0.38(2) 1 calc R U P B 2

loop_
_atom_site_aniso_label
_atom_site_aniso_U_11
_atom_site_aniso_U_22
_atom_site_aniso_U_33
_atom_site_aniso_U_23
_atom_site_aniso_U_13
_atom_site_aniso_U_12
Cd1 0.04422(13) 0.03777(12) 0.05736(14) -0.00174(9) -0.00497(9) 0.00735(8)
C1 0.0426(14) 0.0460(15) 0.0505(15) -0.0007(12) -0.0082(12) 0.0036(12)
C2 0.0416(14) 0.0483(15) 0.0388(13) -0.0031(11) -0.0063(11) 0.0093(12)
C3 0.0415(16) 0.0612(19) 0.081(2) -0.0015(16) -0.0031(14) 0.0080(14)
C4 0.0489(18) 0.057(2) 0.112(3) 0.0000(18) -0.0023(18) -0.0086(15)
C5 0.0557(18) 0.0454(16) 0.077(2) 0.0014(14) -0.0057(15) 0.0015(14)
C6 0.0480(15) 0.0491(15) 0.0462(15) -0.0061(12) -0.0140(12) 0.0098(12)
C11 0.113(3) 0.056(2) 0.075(2) -0.0066(17) 0.011(2) 0.007(2)
N1 0.0533(14) 0.0481(14) 0.0572(14) 0.0002(11) -0.0007(11) 0.0073(11)
C7 0.0401(15) 0.0518(16) 0.0533(16) 0.0019(13) -0.0030(12) 0.0061(12)
C8 0.0347(14) 0.0567(17) 0.0530(16) 0.0004(13) -0.0004(11) 0.0038(12)
C9 0.122(3) 0.071(2) 0.0487(19) -0.0050(16) 0.0059(19) -0.002(2)
C10 0.193(5) 0.066(2) 0.061(2) -0.0127(19) 0.014(3) -0.004(3)
C12 0.0395(15) 0.0564(17) 0.0598(18) 0.0090(14) -0.0002(12) 0.0012(12)
C14 0.115(4) 0.077(3) 0.181(5) 0.043(3) 0.073(4) 0.024(3)
C15 0.097(3) 0.096(3) 0.123(4) 0.037(3) 0.035(3) 0.015(2)
C16 0.065(2) 0.074(2) 0.089(3) 0.0082(19) 0.0076(19) -0.0019(18)
C17 0.0576(18) 0.0459(16) 0.084(2) -0.0125(16) 0.0072(17) -0.0011(15)
C18 0.067(2) 0.067(2) 0.142(4) -0.001(2) 0.015(2) 0.013(2)
C19 0.061(2) 0.069(2) 0.084(2) 0.0021(18) -0.0049(17) 0.0152(17)
C20 0.0466(15) 0.0410(14) 0.0486(15) 0.0030(11) 0.0061(12) 0.0043(12)
C21 0.0461(15) 0.0454(14) 0.0404(14) -0.0019(11) 0.0028(11) 0.0069(12)
C22 0.0420(15) 0.0619(18) 0.0577(17) -0.0070(14) 0.0010(13) 0.0057(14)
C23 0.0494(17) 0.0532(18) 0.082(2) -0.0048(15) 0.0077(15) -0.0061(14)
C24 0.0558(18) 0.0430(16) 0.072(2) 0.0007(14) 0.0091(15) 0.0040(13)
C25 0.0525(16) 0.0492(15) 0.0501(16) 0.0050(12) 0.0089(13) 0.0119(13)
C27 0.0288(12) 0.0366(13) 0.0408(13) 0.0062(10) -0.0030(10) -0.0028(10)
C28 0.0325(12) 0.0395(13) 0.0421(13) 0.0080(10) 0.0008(10) -0.0021(10)
C29 0.0292(13) 0.0519(15) 0.0562(16) 0.0086(13) 0.0021(11) 0.0009(11)
C30 0.0367(14) 0.0565(16) 0.0523(16) 0.0028(13) -0.0056(12) -0.0110(12)
C31 0.0432(14) 0.0482(15) 0.0472(15) -0.0023(12) -0.0044(12) -0.0081(12)
C32 0.0375(13) 0.0377(13) 0.0411(13) 0.0061(10) -0.0010(10) -0.0011(11)
C33 0.0412(16) 0.089(2) 0.073(2) -0.0037(18) -0.0122(15) -0.0151(16)
C34 0.071(3) 0.171(5) 0.254(7) -0.120(5) -0.053(4) -0.015(3)
C35 0.073(3) 0.259(7) 0.128(4) 0.040(4) -0.018(3) -0.098(4)
C36 0.076(3) 0.152(5) 0.131(4) 0.020(3) -0.061(3) -0.014(3)
C37 0.0396(13) 0.0416(14) 0.0442(14) 0.0028(11) 0.0071(11) 0.0025(11)
C39 0.0428(14) 0.0358(13) 0.0425(14) -0.0051(10) -0.0036(11) -0.0006(11)
C40 0.0559(16) 0.0350(13) 0.0453(15) -0.0061(11) -0.0105(12) 0.0011(12)
C41 0.0703(19) 0.0408(14) 0.0406(15) 0.0027(11) -0.0072(13) -0.0041(14)
C42 0.0610(17) 0.0451(15) 0.0372(14) -0.0026(11) -0.0013(12) -0.0100(13)
C43 0.0460(15) 0.0466(15) 0.0460(15) -0.0009(12) -0.0012(12) -0.0040(12)
C44 0.176(6) 0.247(8) 0.106(4) -0.004(4) -0.004(4) -0.161(6)
C45 0.125(4) 0.113(4) 0.260(8) 0.061(4) 0.122(5) 0.017(3)
C46 0.103(3) 0.167(5) 0.120(4) 0.082(4) 0.010(3) -0.028(3)
C47 0.069(2) 0.071(2) 0.0525(18) 0.0081(15) 0.0028(15) -0.0198(17)
C48 0.0427(14) 0.0378(13) 0.0368(13) -0.0035(10) 0.0027(10) 0.0015(11)
C50 0.0642(18) 0.0455(15) 0.0597(18) -0.0016(13) -0.0164(15) 0.0102(14)
C51 0.088(2) 0.0531(18) 0.067(2) 0.0181(15) -0.0327(18) -0.0110(17)
C52 0.099(3) 0.072(2) 0.0595(18) 0.0286(15) -0.0309(16) -0.0242(19)
C53 0.0595(17) 0.0435(15) 0.0607(18) 0.0068(13) -0.0223(14) 0.0042(13)
C54 0.0544(16) 0.0495(16) 0.0543(17) 0.0093(13) -0.0162(13) 0.0064(13)
C55 0.0615(18) 0.0551(17) 0.0538(17) 0.0106(14) -0.0229(14) -0.0015(14)
C56 0.093(2) 0.070(2) 0.0515(18) 0.0142(15) -0.0316(17) -0.0162(19)
C57 0.163(5) 0.098(4) 0.054(3) 0.031(2) -0.032(2) -0.051(3)
C58 0.178(8) 0.119(6) 0.078(4) 0.043(3) -0.026(4) -0.076(6)
C59 0.192(6) 0.208(8) 0.132(6) 0.126(6) -0.080(5) -0.084(5)
C60 0.303(12) 0.113(6) 0.148(7) 0.017(4) 0.104(8) -0.078(6)
C61 0.0601(18) 0.0591(18) 0.0535(17) 0.0082(14) -0.0207(14) -0.0086(15)
C62 0.0488(15) 0.0542(16) 0.0432(15) 0.0016(12) -0.0107(12) -0.0152(13)
C63 0.0404(14) 0.0490(15) 0.0397(14) -0.0022(11) 0.0034(11) 0.0114(12)
C64 0.0400(14) 0.0452(14) 0.0437(14) -0.0020(11) 0.0016(11) 0.0120(12)
C65 0.0496(16) 0.0632(18) 0.0496(16) -0.0116(13) 0.0008(13) 0.0082(14)
C66 0.0599(17) 0.079(2) 0.0411(14) -0.0113(13) -0.0014(12) 0.0174(16)
C67 0.067(2) 0.075(2) 0.0382(15) 0.0025(14) -0.0077(14) -0.0216(17)
C68 0.091(4) 0.112(5) 0.050(3) -0.024(3) -0.016(3) 0.016(4)
C69 0.114(7) 0.167(7) 0.060(4) 0.010(4) -0.035(5) 0.011(6)
C70 0.184(11) 0.149(7) 0.104(9) -0.073(6) -0.032(7) 0.048(8)
C71 0.092(4) 0.202(13) 0.075(5) -0.011(6) -0.037(3) -0.018(5)
C72 0.0419(14) 0.0401(13) 0.0477(15) 0.0015(11) -0.0009(11) 0.0044(11)
C73 0.097(3) 0.084(3) 0.077(3) -0.010(2) -0.008(2) -0.017(2)
C74 0.124(4) 0.126(4) 0.081(3) -0.004(3) 0.004(3) -0.033(3)
N2 0.0458(13) 0.0459(13) 0.0536(13) -0.0013(10) -0.0058(10) 0.0080(11)
N3 0.082(3) 0.078(2) 0.206(5) 0.027(3) 0.060(3) 0.007(2)
N4 0.0459(13) 0.0450(13) 0.0525(13) 0.0020(10) 0.0049(10) 0.0057(10)
N5 0.187(6) 0.256(8) 0.139(5) -0.005(5) 0.053(4) -0.053(5)
O1 0.0556(12) 0.0539(11) 0.0554(12) 0.0059(9) -0.0052(9) 0.0058(9)
O2 0.0412(10) 0.0419(10) 0.0572(11) -0.0026(8) 0.0018(8) -0.0004(8)
O3 0.0305(9) 0.0462(10) 0.0495(10) 0.0011(8) -0.0048(7) -0.0026(7)
O4 0.0416(10) 0.0533(11) 0.0459(10) -0.0002(8) 0.0007(8) 0.0050(8)
Cl1 0.0699(5) 0.0432(4) 0.0956(6) -0.0140(4) -0.0073(4) 0.0002(4)
Cl2 0.0521(4) 0.0385(3) 0.0570(4) 0.0011(3) -0.0063(3) 0.0031(3)
C57A 0.127(9) 0.099(11) 0.081(7) 0.045(5) -0.013(6) -0.032(8)
C58A 0.131(9) 0.14(2) 0.083(13) 0.033(12) -0.001(9) -0.048(12)
C59A 0.136(14) 0.168(16) 0.17(2) 0.130(16) 0.028(13) -0.003(14)
C60A 0.182(19) 0.115(12) 0.085(9) 0.032(8) 0.042(10) -0.085(12)
C68A 0.084(6) 0.119(8) 0.042(4) -0.010(4) -0.016(3) 0.013(4)
C69A 0.126(12) 0.152(10) 0.091(9) 0.009(7) -0.049(8) 0.029(8)
C70A 0.127(9) 0.131(11) 0.055(6) -0.040(6) -0.001(6) 0.010(7)
C71A 0.111(8) 0.151(10) 0.064(6) -0.024(7) -0.029(6) -0.023(7)

loop_
_atom_type_symbol
_atom_type_description
_atom_type_scat_dispersion_real
_atom_type_scat_dispersion_imag
_atom_type_scat_source
C C 0.0033 0.0016 'International Tables Vol C Tables 4.2.6.8 and 6.1.1.4'
H H 0.0000 0.0000 'International Tables Vol C Tables 4.2.6.8 and 6.1.1.4'
Cd Cd -0.8075 1.2024 'International Tables Vol C Tables 4.2.6.8 and 6.1.1.4'
Cl Cl 0.1484 0.1585 'International Tables Vol C Tables 4.2.6.8 and 6.1.1.4'
N N 0.0061 0.0033 'International Tables Vol C Tables 4.2.6.8 and 6.1.1.4'
O O 0.0106 0.0060 'International Tables Vol C Tables 4.2.6.8 and 6.1.1.4'

loop_
_geom_angle_atom_site_label_1
_geom_angle_atom_site_label_2
_geom_angle_atom_site_label_3
_geom_angle
_geom_angle_site_symmetry_1
_geom_angle_site_symmetry_3
N1 Cd1 Cl1 92.35(5) . .
N1 Cd1 Cl2 88.64(4) . .
N1 Cd1 Cl2 173.41(4) . 5
N2 Cd1 N1 85.17(7) . .
N2 Cd1 Cl1 94.46(6) . .
N2 Cd1 Cl2 91.15(6) . 5
N2 Cd1 Cl2 86.99(6) . .
N4 Cd1 N1 90.54(7) . .
N4 Cd1 N2 172.47(8) . .
N4 Cd1 Cl1 91.89(6) . .
N4 Cd1 Cl2 86.73(6) . .
N4 Cd1 Cl2 92.51(5) . 5
Cl1 Cd1 Cl2 93.39(3) . 5
Cl1 Cd1 Cl2 178.31(3) . .
Cl2 Cd1 Cl2 85.70(2) . 5
C2 C1 H1 117.8 . .
N2 C1 H1 117.8 . .
N2 C1 C2 124.3(3) . .
C1 C2 C6 120.1(2) . .
C3 C2 C1 117.3(3) . .
C3 C2 C6 122.6(2) . .
C2 C3 H3 120.4 . .
C2 C3 C4 119.3(3) . .
C4 C3 H3 120.4 . .
C3 C4 H4 120.3 . .
C3 C4 C5 119.4(3) . .
C5 C4 H4 120.3 . .
C4 C5 H5 118.8 . .
N2 C5 C4 122.4(3) . .
N2 C5 H5 118.8 . .
C2 C6 H6A 108.9 . .
C2 C6 H6B 108.9 . .
H6A C6 H6B 107.7 . .
O3 C6 C2 113.3(2) . .
O3 C6 H6A 108.9 . .
O3 C6 H6B 108.9 . .
N1 C11 H11 120.0 . .
N1 C11 C10 120.0 . .
C10 C11 H11 120.0 . .
C11 N1 Cd1 120.18(9) . .
C7 N1 Cd1 119.50(9) . .
C7 N1 C11 120.0 . .
N1 C7 H7 120.0 . .
C8 C7 N1 120.0 . .
C8 C7 H7 120.0 . .
C7 C8 C9 120.0 . .
C7 C8 C12 117.34(16) . .
C9 C8 C12 122.66(16) . .
C8 C9 H9 120.0 . .
C10 C9 C8 120.0 . .
C10 C9 H9 120.0 . .
C11 C10 H10 120.0 . .
C9 C10 C11 120.0 . .
C9 C10 H10 120.0 . .
C8 C12 H12A 109.0 . .
C8 C12 H12B 109.0 . .
H12A C12 H12B 107.8 . .
O4 C12 C8 112.7(2) . .
O4 C12 H12A 109.0 . .
O4 C12 H12B 109.0 . .
C15 C14 H14 118.3 . .
N3 C14 H14 118.3 . .
N3 C14 C15 123.4(4) . .
C14 C15 H15 120.2 . .
C14 C15 C16 119.5(5) . .
C16 C15 H15 120.2 . .
C15 C16 H16 120.4 . .
C15 C16 C17 119.3(4) . .
C17 C16 H16 120.4 . .
C16 C17 C19 122.8(3) . .
C18 C17 C16 117.0(4) . .
C18 C17 C19 120.2(3) . .
C17 C18 H18 117.5 . .
N3 C18 C17 124.9(4) . .
N3 C18 H18 117.5 . .
C17 C19 H19A 109.8 . .
C17 C19 H19B 109.8 . .
H19A C19 H19B 108.2 . .
O1 C19 C17 109.4(3) . .
O1 C19 H19A 109.8 . .
O1 C19 H19B 109.8 . .
C21 C20 H20 118.3 . .
N4 C20 H20 118.3 . .
N4 C20 C21 123.3(3) . .
C20 C21 C25 120.7(2) . .
C22 C21 C20 118.0(2) . .
C22 C21 C25 121.2(2) . .
C21 C22 H22 120.5 . .
C23 C22 C21 119.0(3) . .
C23 C22 H22 120.5 . .
C22 C23 H23 120.4 . .
C24 C23 C22 119.2(3) . .
C24 C23 H23 120.4 . .
C23 C24 H24 118.4 . .
N4 C24 C23 123.2(3) . .
N4 C24 H24 118.4 . .
C21 C25 H25A 109.1 . .
C21 C25 H25B 109.1 . .
H25A C25 H25B 107.8 . .
O2 C25 C21 112.5(2) . .
O2 C25 H25A 109.1 . .
O2 C25 H25B 109.1 . .
C32 C27 C28 121.5(2) . .
O3 C27 C28 119.4(2) . .
O3 C27 C32 119.1(2) . .
C27 C28 C37 122.4(2) . .
C29 C28 C27 117.7(2) . .
C29 C28 C37 119.8(2) . .
C28 C29 H29 118.7 . .
C28 C29 C30 122.6(2) . .
C30 C29 H29 118.7 . .
C29 C30 C33 120.5(3) . .
C31 C30 C29 117.4(2) . .
C31 C30 C33 122.2(3) . .
C30 C31 H31 118.7 . .
C30 C31 C32 122.7(2) . .
C32 C31 H31 118.7 . .
C27 C32 C31 117.7(2) . .
C27 C32 C72 122.7(2) . .
C31 C32 C72 119.6(2) . .
C34 C33 C30 112.6(3) . .
C34 C33 C35 110.2(4) . .
C35 C33 C30 107.9(3) . .
C36 C33 C30 110.2(3) . .
C36 C33 C34 109.1(4) . .
C36 C33 C35 106.5(4) . .
C33 C34 H34A 109.5 . .
C33 C34 H34B 109.5 . .
C33 C34 H34C 109.5 . .
H34A C34 H34B 109.5 . .
H34A C34 H34C 109.5 . .
H34B C34 H34C 109.5 . .
C33 C35 H35A 109.5 . .
C33 C35 H35B 109.5 . .
C33 C35 H35C 109.5 . .
H35A C35 H35B 109.5 . .
H35A C35 H35C 109.5 . .
H35B C35 H35C 109.5 . .
C33 C36 H36A 109.5 . .
C33 C36 H36B 109.5 . .
C33 C36 H36C 109.5 . .
H36A C36 H36B 109.5 . .
H36A C36 H36C 109.5 . .
H36B C36 H36C 109.5 . .
C28 C37 H37A 109.3 . .
C28 C37 H37B 109.3 . .
H37A C37 H37B 107.9 . .
C48 C37 C28 111.8(2) . .
C48 C37 H37A 109.3 . .
C48 C37 H37B 109.3 . .
C48 C39 C40 121.0(2) 7_565 .
O2 C39 C40 119.5(2) . .
O2 C39 C48 119.5(2) . 7_565
C39 C40 C50 122.2(3) . .
C41 C40 C39 117.8(2) . .
C41 C40 C50 120.0(2) . .
C40 C41 H41 118.2 . .
C42 C41 C40 123.6(3) . .
C42 C41 H41 118.2 . .
C41 C42 C43 116.4(2) . .
C41 C42 C47 122.3(3) . .
C43 C42 C47 121.2(3) . .
C42 C43 H43 118.7 . .
C48 C43 C42 122.7(3) 7_565 .
C48 C43 H43 118.7 7_565 .
H44A C44 H44B 109.5 . .
H44A C44 H44C 109.5 . .
H44B C44 H44C 109.5 . .
C47 C44 H44A 109.5 . .
C47 C44 H44B 109.5 . .
C47 C44 H44C 109.5 . .
H45A C45 H45B 109.5 . .
H45A C45 H45C 109.5 . .
H45B C45 H45C 109.5 . .
C47 C45 H45A 109.5 . .
C47 C45 H45B 109.5 . .
C47 C45 H45C 109.5 . .
H46A C46 H46B 109.5 . .
H46A C46 H46C 109.5 . .
H46B C46 H46C 109.5 . .
C47 C46 H46A 109.5 . .
C47 C46 H46B 109.5 . .
C47 C46 H46C 109.5 . .
C42 C47 C44 107.3(3) . .
C45 C47 C42 112.4(3) . .
C45 C47 C44 108.4(5) . .
C45 C47 C46 109.7(4) . .
C46 C47 C42 113.3(3) . .
C46 C47 C44 105.5(4) . .
C39 C48 C37 121.8(2) 7 .
C43 C48 C37 120.0(2) 7 .
C43 C48 C39 118.2(2) 7 7
C40 C50 H50A 109.7 . .
C40 C50 H50B 109.7 . .
C40 C50 C53 109.8(2) . .
H50A C50 H50B 108.2 . .
C53 C50 H50A 109.7 . .
C53 C50 H50B 109.7 . .
C52 C51 H51 118.5 . .
C53 C51 H51 118.5 . .
C53 C51 C52 122.9(3) . .
C51 C52 C56 116.9(3) . .
C51 C52 C57 121.2(4) . .
C51 C52 C57A 125.6(13) . .
C56 C52 C57 121.8(4) . .
C56 C52 C57A 116.5(13) . .
C51 C53 C50 120.7(3) . .
C51 C53 C54 118.2(3) . .
C54 C53 C50 121.0(3) . .
C53 C54 C55 121.2(3) . .
C53 C54 O1 119.6(3) . .
O1 C54 C55 119.0(3) . .
C54 C55 C61 121.2(3) . .
C56 C55 C54 118.2(3) . .
C56 C55 C61 120.6(3) . .
C52 C56 H56 118.7 . .
C55 C56 C52 122.7(3) . .
C55 C56 H56 118.7 . .
C58 C57 C52 113.0(5) . .
C58 C57 C59 108.9(6) . .
C59 C57 C52 106.7(6) . .
C60 C57 C52 109.9(6) . .
C60 C57 C58 109.0(7) . .
C60 C57 C59 109.0(8) . .
C57 C58 H58A 109.5 . .
C57 C58 H58B 109.5 . .
C57 C58 H58C 109.5 . .
H58A C58 H58B 109.5 . .
H58A C58 H58C 109.5 . .
H58B C58 H58C 109.5 . .
C57 C59 H59A 109.5 . .
C57 C59 H59B 109.5 . .
C57 C59 H59C 109.5 . .
H59A C59 H59B 109.5 . .
H59A C59 H59C 109.5 . .
H59B C59 H59C 109.5 . .
C57 C60 H60A 109.5 . .
C57 C60 H60B 109.5 . .
C57 C60 H60C 109.5 . .
H60A C60 H60B 109.5 . .
H60A C60 H60C 109.5 . .
H60B C60 H60C 109.5 . .
C55 C61 H61A 109.3 . .
C55 C61 H61B 109.3 . .
H61A C61 H61B 108.0 . .
C62 C61 C55 111.6(2) . .
C62 C61 H61A 109.3 . .
C62 C61 H61B 109.3 . .
C63 C62 C61 122.5(3) 7_565 .
C67 C62 C61 119.5(3) . .
C67 C62 C63 117.9(3) . 7_565
C64 C63 C62 121.1(2) . 7
O4 C63 C62 120.0(2) . 7
O4 C63 C64 118.9(2) . .
C63 C64 C65 117.6(2) . .
C63 C64 C72 122.0(2) . .
C65 C64 C72 120.3(2) . .
C64 C65 H65 118.5 . .
C66 C65 C64 123.1(3) . .
C66 C65 H65 118.5 . .
C65 C66 C68 123.1(5) . .
C65 C66 C68A 118.7(7) . .
C67 C66 C65 117.1(3) 7 .
C67 C66 C68 119.7(5) 7 .
C67 C66 C68A 123.9(7) 7 .
C62 C67 H67 118.6 . .
C66 C67 C62 122.7(3) 7_565 .
C66 C67 H67 118.6 7_565 .
C69 C68 C66 111.6(7) . .
C70 C68 C66 106.1(8) . .
C70 C68 C69 108.8(9) . .
C71 C68 C66 111.1(7) . .
C71 C68 C69 107.1(8) . .
C71 C68 C70 112.3(9) . .
C68 C69 H69A 109.5 . .
C68 C69 H69B 109.5 . .
C68 C69 H69C 109.5 . .
H69A C69 H69B 109.5 . .
H69A C69 H69C 109.5 . .
H69B C69 H69C 109.5 . .
C68 C70 H70A 109.5 . .
C68 C70 H70B 109.5 . .
C68 C70 H70C 109.5 . .
H70A C70 H70B 109.5 . .
H70A C70 H70C 109.5 . .
H70B C70 H70C 109.5 . .
C68 C71 H71A 109.5 . .
C68 C71 H71B 109.5 . .
C68 C71 H71C 109.5 . .
H71A C71 H71B 109.5 . .
H71A C71 H71C 109.5 . .
H71B C71 H71C 109.5 . .
C32 C72 C64 110.5(2) . .
C32 C72 H72A 109.5 . .
C32 C72 H72B 109.5 . .
C64 C72 H72A 109.5 . .
C64 C72 H72B 109.5 . .
H72A C72 H72B 108.1 . .
H73A C73 H73B 109.5 . .
H73A C73 H73C 109.5 . .
H73B C73 H73C 109.5 . .
C74 C73 H73A 109.5 . .
C74 C73 H73B 109.5 . .
C74 C73 H73C 109.5 . .
N5 C74 C73 178.7(7) . .
C1 N2 Cd1 122.41(18) . .
C5 N2 Cd1 120.29(19) . .
C5 N2 C1 117.3(2) . .
C14 N3 C18 115.8(4) . .
C20 N4 Cd1 121.10(18) . .
C24 N4 Cd1 121.60(18) . .
C24 N4 C20 117.3(2) . .
C54 O1 C19 114.2(2) . .
C39 O2 C25 113.44(19) . .
C27 O3 C6 112.26(18) . .
C63 O4 C12 112.9(2) . .
Cd1 Cl2 Cd1 94.30(2) . 5
C58A C57A C52 113.8(18) . .
C58A C57A C60A 103.3(18) . .
C59A C57A C52 110.0(17) . .
C59A C57A C58A 111(2) . .
C59A C57A C60A 107(2) . .
C60A C57A C52 112.1(19) . .
C57A C58A H58D 109.5 . .
C57A C58A H58E 109.5 . .
C57A C58A H58F 109.5 . .
H58D C58A H58E 109.5 . .
H58D C58A H58F 109.5 . .
H58E C58A H58F 109.5 . .
C57A C59A H59D 109.5 . .
C57A C59A H59E 109.5 . .
C57A C59A H59F 109.5 . .
H59D C59A H59E 109.5 . .
H59D C59A H59F 109.5 . .
H59E C59A H59F 109.5 . .
C57A C60A H60D 109.5 . .
C57A C60A H60E 109.5 . .
C57A C60A H60F 109.5 . .
H60D C60A H60E 109.5 . .
H60D C60A H60F 109.5 . .
H60E C60A H60F 109.5 . .
C69A C68A C66 109.5(12) . .
C69A C68A C70A 106.9(13) . .
C70A C68A C66 108.0(12) . .
C71A C68A C66 114.7(10) . .
C71A C68A C69A 109.3(12) . .
C71A C68A C70A 108.2(12) . .
C68A C69A H69D 109.5 . .
C68A C69A H69E 109.5 . .
C68A C69A H69F 109.5 . .
H69D C69A H69E 109.5 . .
H69D C69A H69F 109.5 . .
H69E C69A H69F 109.5 . .
C68A C70A H70D 109.5 . .
C68A C70A H70E 109.5 . .
C68A C70A H70F 109.5 . .
H70D C70A H70E 109.5 . .
H70D C70A H70F 109.5 . .
H70E C70A H70F 109.5 . .
C68A C71A H71D 109.5 . .
C68A C71A H71E 109.5 . .
C68A C71A H71F 109.5 . .
H71D C71A H71E 109.5 . .
H71D C71A H71F 109.5 . .
H71E C71A H71F 109.5 . .

loop_
_geom_bond_atom_site_label_1
_geom_bond_atom_site_label_2
_geom_bond_distance
_geom_bond_site_symmetry_2
Cd1 N1 2.4268(14) .
Cd1 N2 2.398(2) .
Cd1 N4 2.390(2) .
Cd1 Cl1 2.4856(7) .
Cd1 Cl2 2.6356(7) .
Cd1 Cl2 2.6379(7) 5
C1 H1 0.9300 .
C1 C2 1.376(4) .
C1 N2 1.327(3) .
C2 C3 1.364(4) .
C2 C6 1.498(4) .
C3 H3 0.9300 .
C3 C4 1.369(4) .
C4 H4 0.9300 .
C4 C5 1.371(4) .
C5 H5 0.9300 .
C5 N2 1.321(4) .
C6 H6A 0.9700 .
C6 H6B 0.9700 .
C6 O3 1.439(3) .
C11 H11 0.9300 .
C11 N1 1.3900 .
C11 C10 1.3900 .
N1 C7 1.3900 .
C7 H7 0.9300 .
C7 C8 1.3900 .
C8 C9 1.3900 .
C8 C12 1.489(3) .
C9 H9 0.9300 .
C9 C10 1.3900 .
C10 H10 0.9300 .
C12 H12A 0.9700 .
C12 H12B 0.9700 .
C12 O4 1.434(3) .
C14 H14 0.9300 .
C14 C15 1.352(6) .
C14 N3 1.329(7) .
C15 H15 0.9300 .
C15 C16 1.352(5) .
C16 H16 0.9300 .
C16 C17 1.377(5) .
C17 C18 1.361(5) .
C17 C19 1.492(5) .
C18 H18 0.9300 .
C18 N3 1.334(6) .
C19 H19A 0.9700 .
C19 H19B 0.9700 .
C19 O1 1.425(4) .
C20 H20 0.9300 .
C20 C21 1.379(4) .
C20 N4 1.336(3) .
C21 C22 1.377(4) .
C21 C25 1.490(4) .
C22 H22 0.9300 .
C22 C23 1.367(4) .
C23 H23 0.9300 .
C23 C24 1.365(4) .
C24 H24 0.9300 .
C24 N4 1.325(4) .
C25 H25A 0.9700 .
C25 H25B 0.9700 .
C25 O2 1.440(3) .
C27 C28 1.394(3) .
C27 C32 1.387(3) .
C27 O3 1.385(3) .
C28 C29 1.386(3) .
C28 C37 1.523(4) .
C29 H29 0.9300 .
C29 C30 1.387(4) .
C30 C31 1.375(4) .
C30 C33 1.530(4) .
C31 H31 0.9300 .
C31 C32 1.394(3) .
C32 C72 1.514(3) .
C33 C34 1.506(6) .
C33 C35 1.517(5) .
C33 C36 1.505(5) .
C34 H34A 0.9600 .
C34 H34B 0.9600 .
C34 H34C 0.9600 .
C35 H35A 0.9600 .
C35 H35B 0.9600 .
C35 H35C 0.9600 .
C36 H36A 0.9600 .
C36 H36B 0.9600 .
C36 H36C 0.9600 .
C37 H37A 0.9700 .
C37 H37B 0.9700 .
C37 C48 1.513(3) .
C39 C40 1.393(4) .
C39 C48 1.392(3) 7_565
C39 O2 1.388(3) .
C40 C41 1.382(4) .
C40 C50 1.512(4) .
C41 H41 0.9300 .
C41 C42 1.377(4) .
C42 C43 1.397(4) .
C42 C47 1.519(4) .
C43 H43 0.9300 .
C43 C48 1.383(4) 7_565
C44 H44A 0.9600 .
C44 H44B 0.9600 .
C44 H44C 0.9600 .
C44 C47 1.526(6) .
C45 H45A 0.9600 .
C45 H45B 0.9600 .
C45 H45C 0.9600 .
C45 C47 1.457(6) .
C46 H46A 0.9600 .
C46 H46B 0.9600 .
C46 H46C 0.9600 .
C46 C47 1.506(5) .
C50 H50A 0.9700 .
C50 H50B 0.9700 .
C50 C53 1.519(4) .
C51 H51 0.9300 .
C51 C52 1.384(5) .
C51 C53 1.379(4) .
C52 C56 1.391(4) .
C52 C57 1.533(6) .
C52 C57A 1.548(16) .
C53 C54 1.383(4) .
C54 C55 1.399(4) .
C54 O1 1.386(3) .
C55 C56 1.374(4) .
C55 C61 1.515(4) .
C56 H56 0.9300 .
C57 C58 1.512(9) .
C57 C59 1.526(9) .
C57 C60 1.499(10) .
C58 H58A 0.9600 .
C58 H58B 0.9600 .
C58 H58C 0.9600 .
C59 H59A 0.9600 .
C59 H59B 0.9600 .
C59 H59C 0.9600 .
C60 H60A 0.9600 .
C60 H60B 0.9600 .
C60 H60C 0.9600 .
C61 H61A 0.9700 .
C61 H61B 0.9700 .
C61 C62 1.514(4) .
C62 C63 1.397(4) 7_565
C62 C67 1.392(4) .
C63 C64 1.386(4) .
C63 O4 1.386(3) .
C64 C65 1.392(4) .
C64 C72 1.518(4) .
C65 H65 0.9300 .
C65 C66 1.383(4) .
C66 C67 1.375(5) 7
C66 C68 1.544(8) .
C66 C68A 1.550(12) .
C67 H67 0.9300 .
C68 C69 1.541(10) .
C68 C70 1.514(10) .
C68 C71 1.504(10) .
C69 H69A 0.9600 .
C69 H69B 0.9600 .
C69 H69C 0.9600 .
C70 H70A 0.9600 .
C70 H70B 0.9600 .
C70 H70C 0.9600 .
C71 H71A 0.9600 .
C71 H71B 0.9600 .
C71 H71C 0.9600 .
C72 H72A 0.9700 .
C72 H72B 0.9700 .
C73 H73A 0.9600 .
C73 H73B 0.9600 .
C73 H73C 0.9600 .
C73 C74 1.417(7) .
C74 N5 1.137(6) .
C57A C58A 1.52(3) .
C57A C59A 1.507(17) .
C57A C60A 1.54(3) .
C58A H58D 0.9600 .
C58A H58E 0.9600 .
C58A H58F 0.9600 .
C59A H59D 0.9600 .
C59A H59E 0.9600 .
C59A H59F 0.9600 .
C60A H60D 0.9600 .
C60A H60E 0.9600 .
C60A H60F 0.9600 .
C68A C69A 1.526(14) .
C68A C70A 1.530(14) .
C68A C71A 1.516(14) .
C69A H69D 0.9600 .
C69A H69E 0.9600 .
C69A H69F 0.9600 .
C70A H70D 0.9600 .
C70A H70E 0.9600 .
C70A H70F 0.9600 .
C71A H71D 0.9600 .
C71A H71E 0.9600 .
C71A H71F 0.9600 .

loop_
_geom_torsion_atom_site_label_1
_geom_torsion_atom_site_label_2
_geom_torsion_atom_site_label_3
_geom_torsion_atom_site_label_4
_geom_torsion
_geom_torsion_site_symmetry_1
_geom_torsion_site_symmetry_4
Cd1 N1 C7 C8 173.49(12) . .
C1 C2 C3 C4 0.9(4) . .
C1 C2 C6 O3 -87.3(3) . .
C2 C1 N2 Cd1 -178.33(19) . .
C2 C1 N2 C5 0.7(4) . .
C2 C3 C4 C5 0.2(5) . .
C2 C6 O3 C27 -70.2(3) . .
C3 C2 C6 O3 93.2(3) . .
C3 C4 C5 N2 -0.8(5) . .
C4 C5 N2 Cd1 179.5(3) . .
C4 C5 N2 C1 0.4(4) . .
C6 C2 C3 C4 -179.6(3) . .
C11 N1 C7 C8 0.0 . .
N1 C11 C10 C9 0.0 . .
N1 C7 C8 C9 0.0 . .
N1 C7 C8 C12 179.98(19) . .
C7 C8 C9 C10 0.0 . .
C7 C8 C12 O4 83.2(2) . .
C8 C9 C10 C11 0.0 . .
C8 C12 O4 C63 78.3(3) . .
C9 C8 C12 O4 -96.8(2) . .
C10 C11 N1 Cd1 -173.45(12) . .
C10 C11 N1 C7 0.0 . .
C12 C8 C9 C10 -180.0(2) . .
C14 C15 C16 C17 0.2(7) . .
C15 C14 N3 C18 2.6(8) . .
C15 C16 C17 C18 1.6(6) . .
C15 C16 C17 C19 -176.3(4) . .
C16 C17 C18 N3 -1.5(6) . .
C16 C17 C19 O1 -24.8(5) . .
C17 C18 N3 C14 -0.6(7) . .
C17 C19 O1 C54 -176.1(3) . .
C18 C17 C19 O1 157.3(3) . .
C19 C17 C18 N3 176.5(4) . .
C20 C21 C22 C23 0.6(4) . .
C20 C21 C25 O2 -88.9(3) . .
C21 C20 N4 Cd1 177.94(19) . .
C21 C20 N4 C24 -0.6(4) . .
C21 C22 C23 C24 -1.1(5) . .
C21 C25 O2 C39 -66.9(3) . .
C22 C21 C25 O2 86.7(3) . .
C22 C23 C24 N4 0.8(5) . .
C23 C24 N4 Cd1 -178.4(2) . .
C23 C24 N4 C20 0.1(4) . .
C25 C21 C22 C23 -175.1(3) . .
C27 C28 C29 C30 0.9(4) . .
C27 C28 C37 C48 -90.3(3) . .
C27 C32 C72 C64 98.4(3) . .
C28 C27 C32 C31 7.8(3) . .
C28 C27 C32 C72 -169.1(2) . .
C28 C27 O3 C6 -75.6(3) . .
C28 C29 C30 C31 3.8(4) . .
C28 C29 C30 C33 -175.7(3) . .
C28 C37 C48 C39 94.3(3) . 7
C28 C37 C48 C43 -83.1(3) . 7
C29 C28 C37 C48 86.8(3) . .
C29 C30 C31 C32 -2.8(4) . .
C29 C30 C33 C34 -178.9(4) . .
C29 C30 C33 C35 59.3(5) . .
C29 C30 C33 C36 -56.7(4) . .
C30 C31 C32 C27 -2.9(4) . .
C30 C31 C32 C72 174.1(2) . .
C31 C30 C33 C34 1.7(5) . .
C31 C30 C33 C35 -120.2(4) . .
C31 C30 C33 C36 123.8(4) . .
C31 C32 C72 C64 -78.4(3) . .
C32 C27 C28 C29 -6.9(3) . .
C32 C27 C28 C37 170.2(2) . .
C32 C27 O3 C6 104.8(2) . .
C33 C30 C31 C32 176.7(3) . .
C37 C28 C29 C30 -176.3(2) . .
C39 C40 C41 C42 -2.0(4) . .
C39 C40 C50 C53 104.2(3) . .
C40 C39 O2 C25 99.2(3) . .
C40 C41 C42 C43 -3.0(4) . .
C40 C41 C42 C47 175.1(3) . .
C40 C50 C53 C51 79.7(3) . .
C40 C50 C53 C54 -95.5(3) . .
C41 C40 C50 C53 -73.3(3) . .
C41 C42 C43 C48 3.4(4) . 7_565
C41 C42 C47 C44 -102.6(4) . .
C41 C42 C47 C45 138.4(4) . .
C41 C42 C47 C46 13.4(5) . .
C43 C42 C47 C44 75.4(5) . .
C43 C42 C47 C45 -43.6(5) . .
C43 C42 C47 C46 -168.6(3) . .
C47 C42 C43 C48 -174.7(3) . 7_565
C48 C39 C40 C41 6.8(4) 7_565 .
C48 C39 C40 C50 -170.7(2) 7_565 .
C48 C39 O2 C25 -80.7(3) 7_565 .
C50 C40 C41 C42 175.6(3) . .
C50 C53 C54 C55 172.8(3) . .
C50 C53 C54 O1 -2.9(4) . .
C51 C52 C56 C55 0.4(6) . .
C51 C52 C57 C58 -10.5(9) . .
C51 C52 C57 C59 109.3(7) . .
C51 C52 C57 C60 -132.6(8) . .
C51 C52 C57A C58A -32(3) . .
C51 C52 C57A C59A 93(2) . .
C51 C52 C57A C60A -148.8(18) . .
C51 C53 C54 C55 -2.5(4) . .
C51 C53 C54 O1 -178.2(3) . .
C52 C51 C53 C50 -173.0(3) . .
C52 C51 C53 C54 2.3(5) . .
C53 C51 C52 C56 -1.2(6) . .
C53 C51 C52 C57 -177.7(5) . .
C53 C51 C52 C57A 166.4(13) . .
C53 C54 C55 C56 1.7(4) . .
C53 C54 C55 C61 -174.9(3) . .
C53 C54 O1 C19 -92.2(3) . .
C54 C55 C56 C52 -0.6(5) . .
C54 C55 C61 C62 88.6(3) . .
C55 C54 O1 C19 92.0(3) . .
C55 C61 C62 C63 -96.9(3) . 7_565
C55 C61 C62 C67 78.5(3) . .
C56 C52 C57 C58 173.3(7) . .
C56 C52 C57 C59 -67.0(8) . .
C56 C52 C57 C60 51.2(9) . .
C56 C52 C57A C58A 136(2) . .
C56 C52 C57A C59A -99(2) . .
C56 C52 C57A C60A 19(2) . .
C56 C55 C61 C62 -87.9(3) . .
C57 C52 C56 C55 176.8(5) . .
C61 C55 C56 C52 176.0(3) . .
C61 C62 C67 C66 -173.9(3) . 7_565
C62 C63 C64 C65 -7.5(4) 7 .
C62 C63 C64 C72 168.7(2) 7 .
C62 C63 O4 C12 74.1(3) 7 .
C63 C62 C67 C66 1.7(4) 7_565 7_565
C63 C64 C65 C66 2.6(4) . .
C63 C64 C72 C32 -105.2(3) . .
C64 C63 O4 C12 -107.0(3) . .
C64 C65 C66 C67 2.6(4) . 7
C64 C65 C66 C68 -178.7(5) . .
C64 C65 C66 C68A -171.7(7) . .
C65 C64 C72 C32 71.0(3) . .
C65 C66 C68 C69 -156.9(7) . .
C65 C66 C68 C70 84.8(10) . .
C65 C66 C68 C71 -37.5(11) . .
C65 C66 C68A C69A -129.8(12) . .
C65 C66 C68A C70A 114.1(12) . .
C65 C66 C68A C71A -6.6(16) . .
C67 C66 C68 C69 21.8(10) 7 .
C67 C66 C68 C70 -96.5(11) 7 .
C67 C66 C68 C71 141.2(10) 7 .
C67 C66 C68A C69A 56.3(15) 7 .
C67 C66 C68A C70A -59.8(15) 7 .
C67 C66 C68A C71A 179.5(12) 7 .
C72 C64 C65 C66 -173.8(2) . .
N2 C1 C2 C3 -1.4(4) . .
N2 C1 C2 C6 179.1(2) . .
N3 C14 C15 C16 -2.4(8) . .
N4 C20 C21 C22 0.2(4) . .
N4 C20 C21 C25 176.0(2) . .
O1 C54 C55 C56 177.4(3) . .
O1 C54 C55 C61 0.8(4) . .
O2 C39 C40 C41 -173.1(2) . .
O2 C39 C40 C50 9.4(4) . .
O3 C27 C28 C29 173.5(2) . .
O3 C27 C28 C37 -9.4(3) . .
O3 C27 C32 C31 -172.6(2) . .
O3 C27 C32 C72 10.6(3) . .
O4 C63 C64 C65 173.6(2) . .
O4 C63 C64 C72 -10.1(3) . .
C57A C52 C56 C55 -168.5(12) . .

loop_
_smtbx_masks_void_nr
_smtbx_masks_void_average_x
_smtbx_masks_void_average_y
_smtbx_masks_void_average_z
_smtbx_masks_void_volume
_smtbx_masks_void_count_electrons
_smtbx_masks_void_content
1 0.056 0.117 0.195 86.3 0.0 ?
2 0.029 0.019 0.403 11.7 0.0 ?
3 -0.029 -0.019 0.597 11.7 0.0 ?
4 -0.056 -0.117 0.805 86.3 0.0 ?
5 -0.152 0.250 0.500 216.8 42.0 '2 MeCN'
6 0.056 0.383 0.805 86.3 0.0 ?
7 0.029 0.481 0.597 11.7 0.0 ?
8 -0.056 0.617 0.195 86.3 0.0 ?
9 -0.029 0.519 0.403 11.7 0.0 ?
10 0.152 0.750 0.500 216.8 42.4 '2 MeCN'
11 0.348 0.250 0.000 216.8 41.4 '2 MeCN'
12 0.444 0.883 0.695 86.3 0.0 ?
13 0.444 0.617 0.305 86.3 0.0 ?
14 0.556 0.117 0.305 86.3 0.0 ?
15 0.556 0.383 0.695 86.3 0.0 ?
16 0.471 0.519 0.097 11.7 0.0 ?
17 0.471 0.981 0.903 11.7 0.0 ?
18 0.652 0.750 0.000 216.8 43.1 '2 MeCN'
19 0.529 0.019 0.097 11.7 0.0 ?
20 0.529 0.481 0.903 11.7 0.0 ?
